data_7035199
loop_
_publ_author_name
'Altmann, Philipp J.'
'Jandl, Christian'
'P\"othig, Alexander'

_publ_section_title
;
 Introducing a pyrazole/imidazole based hybrid cyclophane: a hydrogen bond
 sensor and binucleating ligand precursor.
;
_journal_issue 25
_journal_name_full 'Dalton transactions (Cambridge, England : 2003)'
_journal_page_first 11278
_journal_page_last 11281
_journal_paper_doi 10.1039/c5dt01775k
_journal_volume 44
_journal_year 2015
_chemical_compound_source 'see text'
_chemical_formula_moiety 'C24 H22 N12 Ni2, 2(F6 P), C3 H7 N O'
_chemical_formula_sum 'C27 H29 F12 N13 Ni2 O P2'
_chemical_formula_weight 958.95
_space_group_IT_number 14
_symmetry_cell_setting monoclinic
_symmetry_Int_Tables_number 14
_symmetry_space_group_name_Hall '-P 2yn'
_symmetry_space_group_name_H-M 'P 1 21/n 1'
_atom_sites_solution_hydrogens geom
_audit_update_record
;
2015-04-09 deposited with the CCDC.
2015-05-18 downloaded from the CCDC.
;
_cell_angle_alpha 90
_cell_angle_beta 93.054(4)
_cell_angle_gamma 90
_cell_formula_units_Z 8
_cell_length_a 16.9279(10)
_cell_length_b 14.4946(8)
_cell_length_c 28.0590(15)
_cell_measurement_reflns_used 6373
_cell_measurement_temperature 123
_cell_measurement_theta_max 23.6473
_cell_measurement_theta_min 2.4116
_cell_volume 6874.9(7)
_computing_cell_refinement 'SAINT (Bruker, 2012)'
_computing_data_collection 'APEX II Control Software (Bruker, 2013)'
_computing_data_reduction 'SAINT (Bruker, 2012)'
_computing_molecular_graphics 'PLATON (Spek, 2011)'
_computing_publication_material 'PLATON (Spek, 2011), enCIFer (Allen, 2004)'
_computing_structure_refinement 'SHELXL2014 (Sheldrick, 2014), SHELXLE (Huebschle, 2011)'
_computing_structure_solution 'SHELXS97 (Sheldrick, 1997)'
_diffrn_ambient_temperature 123
_diffrn_detector ' CCD plate '
_diffrn_detector_area_resol_mean 16
_diffrn_measured_fraction_theta_full 1.000
_diffrn_measured_fraction_theta_max 0.997
_diffrn_measurement_device ' \k-geometry diffractometer '
_diffrn_measurement_device_type ' Bruker APEX-II CCD '
_diffrn_measurement_method ' phi- and omega-rotation '
_diffrn_radiation_monochromator graphite
_diffrn_radiation_probe x-ray
_diffrn_radiation_source 'fine-focus sealed tube'
_diffrn_radiation_type MoK\a
_diffrn_radiation_wavelength 0.71073
_diffrn_reflns_av_R_equivalents 0.1111
_diffrn_reflns_av_sigmaI/netI 0.0669
_diffrn_reflns_limit_h_max 20
_diffrn_reflns_limit_h_min -20
_diffrn_reflns_limit_k_max 17
_diffrn_reflns_limit_k_min -17
_diffrn_reflns_limit_l_max 33
_diffrn_reflns_limit_l_min -33
_diffrn_reflns_number 120413
_diffrn_reflns_reduction_process
;
;
_diffrn_reflns_theta_full 25.24
_diffrn_reflns_theta_max 25.38
_diffrn_reflns_theta_min 1.37
_exptl_absorpt_coefficient_mu 1.303
_exptl_absorpt_correction_T_max 0.7454
_exptl_absorpt_correction_T_min 0.6558
_exptl_absorpt_correction_type multi-scan
_exptl_absorpt_process_details 'SADABS, Bruker, 2008b'
_exptl_crystal_colour colourless
_exptl_crystal_density_diffrn 1.853
_exptl_crystal_density_method 'Not Measured'
_exptl_crystal_description fragment
_exptl_crystal_F_000 3872
_exptl_crystal_size_max 0.341
_exptl_crystal_size_mid 0.335
_exptl_crystal_size_min 0.321
_refine_diff_density_max 0.753
_refine_diff_density_min -0.596
_refine_diff_density_rms 0.093
_refine_ls_extinction_method none
_refine_ls_goodness_of_fit_ref 1.038
_refine_ls_hydrogen_treatment constr
_refine_ls_matrix_type full
_refine_ls_number_parameters 1095
_refine_ls_number_reflns 12603
_refine_ls_number_restraints 21
_refine_ls_restrained_S_all 1.037
_refine_ls_R_factor_all 0.0850
_refine_ls_R_factor_gt 0.0470
_refine_ls_shift/su_max 0.001
_refine_ls_shift/su_mean 0.000
_refine_ls_structure_factor_coef Fsqd
_refine_ls_weighting_details 'W=1/[\S^2^(FO^2^)+(0.0333P)^2^+9.8331P] WHERE P=(FO^2^+2FC^2^)/3'
_refine_ls_weighting_scheme calc
_refine_ls_wR_factor_gt 0.1007
_refine_ls_wR_factor_ref 0.1179
_reflns_number_gt 8369
_reflns_number_total 12603
_reflns_threshold_expression i>2\s(i)
_cod_data_source_file c5dt01775k2.cif
_cod_data_source_block compound_5
_cod_depositor_comments 'Adding full bibliography for 7035197--7035199.cif.'
_cod_original_sg_symbol_H-M 'P 21/n'
_cod_database_code 7035199

loop_
_symmetry_equiv_pos_site_id
_symmetry_equiv_pos_as_xyz
1 x,y,z
2 1/2-x,1/2+y,1/2-z
3 -x,-y,-z
4 1/2+x,1/2-y,1/2+z

loop_
_atom_site_aniso_label
_atom_site_aniso_U_11
_atom_site_aniso_U_22
_atom_site_aniso_U_33
_atom_site_aniso_U_23
_atom_site_aniso_U_13
_atom_site_aniso_U_12
Ni1 0.0161(3) 0.0170(3) 0.0172(3) -0.0004(2) -0.0009(2) 0.0003(2)
Ni2 0.0156(3) 0.0206(3) 0.0181(3) -0.0020(2) -0.0003(2) -0.0012(2)
Ni3 0.0154(3) 0.0150(3) 0.0185(3) 0.0005(2) -0.0005(2) -0.0004(2)
Ni4 0.0154(3) 0.0128(2) 0.0187(3) -0.0013(2) -0.0007(2) 0.0002(2)
P1 0.0091(15) 0.0249(12) 0.0248(17) -0.0039(10) -0.0011(11) 0.0028(9)
P2 0.0186(6) 0.0193(5) 0.0253(6) -0.0017(5) -0.0010(5) 0.0005(5)
N1 0.020(2) 0.029(2) 0.021(2) -0.0017(16) -0.0014(16) 0.0046(16)
N2 0.023(2) 0.0205(18) 0.023(2) 0.0000(15) -0.0033(16) 0.0057(15)
N3 0.0153(19) 0.0180(18) 0.0194(19) -0.0012(14) 0.0022(15) 0.0000(14)
P3 0.0294(7) 0.0291(6) 0.0255(7) 0.0024(5) 0.0024(5) 0.0030(5)
N4 0.0162(19) 0.0163(17) 0.0208(19) -0.0048(14) 0.0004(15) 0.0010(14)
N5 0.020(2) 0.026(2) 0.026(2) -0.0072(16) -0.0004(17) 0.0015(16)
N6 0.019(2) 0.035(2) 0.024(2) -0.0100(17) -0.0025(17) -0.0002(16)
N7 0.022(2) 0.036(2) 0.021(2) -0.0006(17) -0.0029(17) -0.0030(17)
N8 0.021(2) 0.027(2) 0.027(2) 0.0069(16) -0.0050(17) -0.0017(16)
N9 0.0165(19) 0.0157(17) 0.0211(19) -0.0003(14) -0.0021(16) 0.0012(14)
N10 0.0159(19) 0.0165(17) 0.0170(18) -0.0003(14) 0.0001(15) -0.0011(14)
N11 0.021(2) 0.0221(18) 0.020(2) 0.0024(15) -0.0023(16) -0.0049(15)
N12 0.017(2) 0.0272(19) 0.0181(19) -0.0004(15) -0.0003(15) -0.0025(15)
C1 0.016(2) 0.034(3) 0.024(2) -0.003(2) 0.0008(19) -0.0008(19)
C2 0.022(2) 0.023(2) 0.014(2) -0.0044(17) -0.0054(18) 0.0019(18)
C3 0.026(3) 0.032(3) 0.025(3) -0.006(2) -0.007(2) 0.010(2)
C4 0.032(3) 0.028(2) 0.024(3) -0.003(2) -0.006(2) 0.011(2)
C5 0.033(3) 0.019(2) 0.020(2) 0.0003(18) 0.004(2) 0.0009(19)
C6 0.023(2) 0.018(2) 0.023(2) 0.0012(18) 0.007(2) 0.0037(18)
C7 0.018(2) 0.015(2) 0.031(3) -0.0043(18) 0.006(2) -0.0007(17)
C8 0.018(2) 0.020(2) 0.029(3) -0.0063(19) 0.007(2) 0.0007(17)
C9 0.019(2) 0.016(2) 0.046(3) -0.004(2) -0.001(2) -0.0004(18)
C10 0.012(2) 0.031(2) 0.024(3) -0.0038(19) -0.0017(19) 0.0006(18)
C11 0.025(3) 0.030(3) 0.037(3) -0.019(2) -0.008(2) 0.003(2)
C12 0.029(3) 0.044(3) 0.030(3) -0.019(2) 0.000(2) 0.005(2)
C13 0.026(3) 0.050(3) 0.020(2) 0.001(2) -0.001(2) -0.006(2)
C14 0.016(2) 0.034(3) 0.020(2) 0.0005(19) -0.0019(19) -0.0066(19)
C15 0.036(3) 0.041(3) 0.026(3) 0.014(2) -0.009(2) -0.007(2)
C16 0.040(3) 0.032(3) 0.030(3) 0.012(2) -0.014(2) -0.005(2)
C17 0.025(3) 0.021(2) 0.031(3) 0.0014(19) -0.001(2) -0.0037(19)
C18 0.017(2) 0.016(2) 0.026(2) 0.0003(18) 0.0013(19) 0.0033(17)
C19 0.029(3) 0.012(2) 0.028(3) 0.0006(18) 0.004(2) -0.0005(18)
C20 0.020(2) 0.018(2) 0.014(2) -0.0021(17) 0.0030(18) -0.0060(17)
C21 0.021(2) 0.020(2) 0.022(2) -0.0043(18) -0.0008(19) -0.0041(18)
C22 0.020(2) 0.022(2) 0.017(2) 0.0007(18) 0.0011(18) -0.0004(18)
C23 0.032(3) 0.025(2) 0.020(2) 0.0028(19) -0.005(2) -0.010(2)
C24 0.024(3) 0.033(3) 0.024(3) 0.002(2) -0.002(2) -0.014(2)
F1 0.039(3) 0.053(3) 0.030(3) 0.001(2) -0.012(2) 0.008(2)
F2 0.033(3) 0.035(2) 0.055(3) 0.020(2) 0.002(2) 0.0011(19)
F3 0.033(2) 0.027(2) 0.057(3) 0.006(2) -0.015(2) -0.0025(17)
P4 0.0378(8) 0.0322(7) 0.0206(6) 0.0021(5) 0.0027(5) -0.0006(6)
F4 0.043(3) 0.056(3) 0.046(3) -0.005(2) 0.014(2) 0.019(2)
F5 0.025(3) 0.039(3) 0.120(6) -0.023(3) -0.012(3) -0.009(2)
F6 0.039(3) 0.058(3) 0.052(3) -0.015(2) 0.014(2) 0.015(2)
N13 0.021(2) 0.027(2) 0.019(2) 0.0010(15) 0.0007(16) 0.0038(15)
N14 0.024(2) 0.0192(18) 0.0184(19) 0.0012(15) 0.0029(16) 0.0034(15)
N15 0.0157(19) 0.0171(17) 0.0199(19) 0.0006(14) 0.0031(15) 0.0009(14)
N16 0.0143(18) 0.0141(17) 0.023(2) 0.0001(14) 0.0007(15) 0.0002(14)
N17 0.019(2) 0.0175(18) 0.031(2) -0.0061(16) -0.0020(17) 0.0002(15)
N18 0.021(2) 0.0250(19) 0.022(2) -0.0060(15) 0.0006(16) 0.0032(15)
N19 0.0168(19) 0.0201(18) 0.025(2) 0.0029(15) -0.0012(16) 0.0013(15)
N20 0.021(2) 0.0160(17) 0.022(2) -0.0009(14) -0.0057(16) 0.0006(14)
N21 0.0146(18) 0.0156(17) 0.0209(19) -0.0007(14) 0.0006(15) 0.0007(14)
N22 0.0150(18) 0.0149(17) 0.0189(19) -0.0008(14) 0.0005(15) -0.0032(14)
N23 0.020(2) 0.0203(18) 0.0182(19) 0.0028(15) -0.0014(16) -0.0025(15)
N24 0.018(2) 0.0273(19) 0.0187(19) 0.0029(15) -0.0017(16) -0.0032(15)
C25 0.018(2) 0.033(3) 0.023(2) 0.0006(19) 0.0023(19) 0.0049(19)
C26 0.021(2) 0.019(2) 0.016(2) -0.0018(17) 0.0025(18) 0.0022(17)
C27 0.030(3) 0.030(2) 0.016(2) 0.0008(19) -0.004(2) 0.010(2)
C28 0.029(3) 0.021(2) 0.022(2) 0.0043(18) -0.002(2) 0.0098(19)
C29 0.030(3) 0.015(2) 0.026(2) 0.0048(18) 0.007(2) 0.0022(18)
C30 0.023(2) 0.016(2) 0.020(2) 0.0024(17) 0.0063(19) 0.0018(17)
C31 0.020(2) 0.013(2) 0.029(3) 0.0029(18) 0.005(2) 0.0002(17)
C32 0.015(2) 0.018(2) 0.032(3) -0.0047(18) 0.003(2) -0.0007(17)
C33 0.023(3) 0.022(2) 0.036(3) -0.003(2) 0.000(2) -0.0049(19)
C34 0.013(2) 0.025(2) 0.024(2) -0.0016(19) -0.0007(18) 0.0056(17)
C35 0.028(3) 0.027(2) 0.035(3) -0.016(2) -0.007(2) -0.001(2)
C36 0.031(3) 0.035(3) 0.022(3) -0.012(2) -0.004(2) 0.001(2)
C37 0.021(2) 0.029(2) 0.023(2) 0.0002(19) 0.0024(19) 0.0022(19)
C38 0.015(2) 0.020(2) 0.023(2) -0.0019(18) -0.0020(19) -0.0006(17)
C39 0.030(3) 0.024(2) 0.026(3) 0.009(2) -0.008(2) -0.004(2)
C40 0.033(3) 0.015(2) 0.028(3) 0.0067(19) -0.007(2) 0.0027(19)
C41 0.022(2) 0.017(2) 0.030(3) -0.0045(18) -0.002(2) 0.0024(18)
C42 0.016(2) 0.014(2) 0.026(2) -0.0003(17) 0.0051(19) 0.0001(16)
C43 0.020(2) 0.015(2) 0.021(2) -0.0049(17) 0.0085(19) -0.0022(17)
C44 0.023(2) 0.015(2) 0.021(2) -0.0004(17) 0.0035(19) 0.0001(17)
C45 0.027(3) 0.019(2) 0.020(2) -0.0031(18) -0.002(2) 0.0010(18)
C46 0.023(2) 0.023(2) 0.018(2) 0.0025(18) 0.0026(19) -0.0003(18)
C47 0.030(3) 0.029(2) 0.026(3) -0.001(2) -0.011(2) -0.011(2)
C48 0.020(2) 0.032(3) 0.028(3) 0.004(2) -0.005(2) -0.009(2)
P1A 0.056(8) 0.029(5) 0.052(7) 0.014(4) 0.006(5) 0.008(4)
F7 0.0326(15) 0.0274(14) 0.0444(17) -0.0037(12) 0.0151(13) 0.0029(12)
F8 0.0284(15) 0.0430(16) 0.0404(17) -0.0055(13) 0.0037(13) 0.0128(12)
F9 0.0337(16) 0.0362(15) 0.0355(16) -0.0030(12) -0.0054(12) -0.0147(12)
F10 0.0422(17) 0.0270(14) 0.0390(16) 0.0077(12) 0.0002(13) -0.0034(12)
F11 0.0255(15) 0.0275(14) 0.0578(19) -0.0101(13) -0.0140(14) 0.0003(11)
F12 0.0471(18) 0.0287(14) 0.0254(15) 0.0039(11) 0.0011(13) 0.0035(12)
F13 0.0343(18) 0.0389(17) 0.128(3) 0.0168(19) 0.0298(19) 0.0126(14)
F14 0.0397(19) 0.066(2) 0.078(2) -0.0313(18) 0.0095(17) 0.0161(16)
F15 0.0539(19) 0.0358(16) 0.0393(17) -0.0111(13) 0.0038(14) -0.0074(14)
F16 0.072(2) 0.0291(15) 0.0320(16) 0.0070(12) -0.0064(15) -0.0093(14)
F17 0.059(2) 0.089(2) 0.0313(17) 0.0004(16) -0.0158(16) -0.0275(19)
F18 0.056(2) 0.092(3) 0.051(2) 0.0413(19) -0.0043(17) -0.0266(19)
F19 0.127(3) 0.0330(17) 0.0429(19) -0.0113(14) 0.005(2) 0.0020(19)
F20 0.090(3) 0.090(3) 0.045(2) -0.0206(19) 0.0072(19) 0.040(2)
F21 0.030(2) 0.275(6) 0.063(3) -0.020(3) -0.0131(19) 0.016(3)
F22 0.223(6) 0.120(4) 0.055(3) 0.012(2) 0.040(3) -0.110(4)
F23 0.072(3) 0.128(3) 0.045(2) -0.012(2) -0.0221(19) 0.037(2)
F24 0.102(3) 0.0416(18) 0.048(2) 0.0039(15) 0.0201(19) -0.0137(18)
F1A 0.028(8) 0.077(10) 0.071(11) 0.030(8) 0.017(7) 0.032(7)
F2A 0.024(7) 0.025(6) 0.076(11) 0.024(6) -0.010(7) 0.004(5)
F3A 0.100(14) 0.038(7) 0.038(7) -0.017(6) 0.001(8) 0.002(8)
F4A 0.043(8) 0.091(11) 0.057(10) 0.018(9) 0.006(8) -0.032(7)
F5A 0.100(13) 0.045(7) 0.021(6) -0.005(5) 0.001(7) 0.010(7)
F6A 0.032(7) 0.049(9) 0.100(12) 0.029(8) 0.025(7) -0.010(6)
O1 0.055(2) 0.0308(19) 0.036(2) -0.0006(16) -0.0083(18) 0.0067(17)
N25 0.024(2) 0.034(2) 0.037(2) -0.0049(19) 0.0031(18) -0.0011(18)
O2 0.045(2) 0.0304(19) 0.053(2) -0.0008(17) -0.0017(19) 0.0022(16)
C49 0.039(3) 0.034(3) 0.033(3) 0.001(2) 0.004(2) 0.009(2)
C50 0.054(4) 0.064(4) 0.032(3) -0.006(3) -0.001(3) -0.015(3)
C51 0.040(4) 0.031(3) 0.146(7) -0.009(4) -0.013(4) 0.002(3)
N26 0.033(2) 0.030(2) 0.027(2) 0.0046(17) 0.0049(18) 0.0027(18)
C52 0.029(3) 0.042(3) 0.039(3) 0.012(3) 0.003(2) 0.008(2)
C53 0.052(3) 0.034(3) 0.033(3) 0.006(2) -0.005(3) 0.000(2)
C54 0.040(3) 0.049(3) 0.032(3) -0.005(2) -0.001(2) 0.007(3)

loop_
_atom_site_label
_atom_site_type_symbol
_atom_site_thermal_displace_type
_atom_site_fract_x
_atom_site_fract_y
_atom_site_fract_z
_atom_site_occupancy
_atom_site_U_iso_or_equiv
_atom_site_calc_flag
_atom_site_refinement_flags
_atom_site_disorder_assembly
_atom_site_disorder_group
Ni1 Ni Uani 0.42485(3) 0.25861(3) 0.35643(2) 1.000 0.0168(2) d . . .
Ni2 Ni Uani 0.57087(3) 0.25768(3) 0.45473(2) 1.000 0.0181(2) d . . .
Ni3 Ni Uani -0.07843(3) 0.26741(3) 0.35309(2) 1.000 0.0164(2) d . . .
Ni4 Ni Uani 0.06634(3) 0.23632(3) 0.45025(2) 1.000 0.0157(2) d . . .
P1 P Uani 0.33630(12) 0.2439(2) 0.49811(8) 0.737(6) 0.0197(9) d DP A 1
P2 P Uani 0.16422(6) 0.72288(7) 0.50876(4) 1.000 0.0211(3) d . . .
N1 N Uani 0.2696(2) 0.3418(2) 0.33694(12) 1.000 0.0234(12) d . . .
N2 N Uani 0.3646(2) 0.4306(2) 0.31896(12) 1.000 0.0223(11) d . . .
N3 N Uani 0.49811(19) 0.3546(2) 0.37203(12) 1.000 0.0175(11) d . . .
P3 P Uani 0.57182(7) 0.27403(8) 0.21563(4) 1.000 0.0280(4) d . . .
N4 N Uani 0.55230(19) 0.3549(2) 0.41024(12) 1.000 0.0178(11) d . . .
N5 N Uani 0.6200(2) 0.4312(2) 0.49698(13) 1.000 0.0241(12) d . . .
N6 N Uani 0.5843(2) 0.3367(2) 0.54993(13) 1.000 0.0261(12) d . . .
N7 N Uani 0.5884(2) 0.1743(2) 0.54904(12) 1.000 0.0265(12) d . . .
N8 N Uani 0.6265(2) 0.0849(2) 0.49476(13) 1.000 0.0252(12) d . . .
N9 N Uani 0.55388(19) 0.1612(2) 0.40889(12) 1.000 0.0179(11) d . . .
N10 N Uani 0.49816(19) 0.1619(2) 0.37166(11) 1.000 0.0165(10) d . . .
N11 N Uani 0.3617(2) 0.0877(2) 0.31956(12) 1.000 0.0212(11) d . . .
N12 N Uani 0.2681(2) 0.1790(2) 0.33659(12) 1.000 0.0208(11) d . . .
C1 C Uani 0.2281(2) 0.2605(3) 0.35327(15) 1.000 0.0247(14) d . . .
C2 C Uani 0.3500(2) 0.3467(3) 0.33709(14) 1.000 0.0199(12) d . . .
C3 C Uani 0.2352(3) 0.4227(3) 0.31924(15) 1.000 0.0280(17) d . . .
C4 C Uani 0.2948(3) 0.4780(3) 0.30787(15) 1.000 0.0283(16) d . . .
C5 C Uani 0.4448(3) 0.4622(3) 0.31017(15) 1.000 0.0239(14) d . . .
C6 C Uani 0.5005(2) 0.4386(3) 0.35115(15) 1.000 0.0211(12) d . . .
C7 C Uani 0.5556(2) 0.4936(3) 0.37520(15) 1.000 0.0212(14) d . . .
C8 C Uani 0.5860(2) 0.4394(3) 0.41218(15) 1.000 0.0221(14) d . . .
C9 C Uani 0.6447(3) 0.4653(3) 0.45132(16) 1.000 0.0271(14) d . . .
C10 C Uani 0.5919(2) 0.3451(3) 0.50234(15) 1.000 0.0224(14) d . . .
C11 C Uani 0.6298(3) 0.4754(3) 0.54083(17) 1.000 0.0310(17) d . . .
C12 C Uani 0.6079(3) 0.4163(3) 0.57373(18) 1.000 0.0344(17) d . . .
C13 C Uani 0.5542(3) 0.2533(3) 0.57172(16) 1.000 0.0321(16) d . . .
C14 C Uani 0.5956(2) 0.1685(3) 0.50131(15) 1.000 0.0234(14) d . . .
C15 C Uani 0.6144(3) 0.0941(3) 0.57163(17) 1.000 0.0347(17) d . . .
C16 C Uani 0.6392(3) 0.0379(3) 0.53761(17) 1.000 0.0346(17) d . . .
C17 C Uani 0.6482(3) 0.0509(3) 0.44811(15) 1.000 0.0258(16) d . . .
C18 C Uani 0.5864(2) 0.0761(3) 0.41086(15) 1.000 0.0197(12) d . . .
C19 C Uani 0.5521(3) 0.0215(3) 0.37506(15) 1.000 0.0229(16) d . . .
C20 C Uani 0.4972(2) 0.0774(3) 0.35157(14) 1.000 0.0173(12) d . . .
C21 C Uani 0.4418(2) 0.0548(3) 0.31033(14) 1.000 0.0211(12) d . . .
C22 C Uani 0.3484(2) 0.1717(3) 0.33779(14) 1.000 0.0197(12) d . . .
C23 C Uani 0.2913(3) 0.0433(3) 0.30678(15) 1.000 0.0259(14) d . . .
C24 C Uani 0.2325(3) 0.1007(3) 0.31772(15) 1.000 0.0271(17) d . . .
F1 F Uani 0.3027(3) 0.3080(3) 0.45512(16) 0.737(6) 0.0412(17) d DP A 1
F2 F Uani 0.3707(2) 0.1817(3) 0.54125(16) 0.737(6) 0.0410(16) d DP A 1
F3 F Uani 0.4015(2) 0.3210(2) 0.51108(16) 0.737(6) 0.0396(14) d DP A 1
P4 P Uani 0.41008(8) 0.75647(8) 0.28130(4) 1.000 0.0302(4) d . . .
F4 F Uani 0.2776(3) 0.2942(3) 0.53258(15) 0.737(6) 0.0479(17) d DP A 1
F5 F Uani 0.2714(3) 0.1687(3) 0.4856(2) 0.737(6) 0.062(2) d DP A 1
F6 F Uani 0.3945(2) 0.1963(3) 0.46406(15) 0.737(6) 0.0493(17) d DP A 1
N13 N Uani -0.2270(2) 0.3668(2) 0.33844(12) 1.000 0.0224(12) d . . .
N14 N Uani -0.1270(2) 0.4491(2) 0.32309(12) 1.000 0.0205(11) d . . .
N15 N Uani 0.00171(19) 0.3537(2) 0.37277(12) 1.000 0.0175(11) d . . .
N16 N Uani 0.05224(19) 0.3442(2) 0.41232(12) 1.000 0.0171(11) d . . .
N17 N Uani 0.1193(2) 0.3963(2) 0.50448(13) 1.000 0.0226(11) d . . .
N18 N Uani 0.0796(2) 0.2899(2) 0.54973(12) 1.000 0.0227(11) d . . .
N19 N Uani 0.0768(2) 0.1293(2) 0.53771(12) 1.000 0.0207(11) d . . .
N20 N Uani 0.1165(2) 0.0536(2) 0.47838(12) 1.000 0.0199(11) d . . .
N21 N Uani 0.04590(19) 0.1523(2) 0.39852(12) 1.000 0.0171(10) d . . .
N22 N Uani -0.01254(19) 0.1627(2) 0.36337(11) 1.000 0.0163(10) d . . .
N23 N Uani -0.15365(19) 0.1090(2) 0.31041(12) 1.000 0.0196(11) d . . .
N24 N Uani -0.2398(2) 0.2056(2) 0.33334(12) 1.000 0.0214(11) d . . .
C25 C Uani -0.2740(2) 0.2877(3) 0.35270(15) 1.000 0.0246(14) d . . .
C26 C Uani -0.1475(2) 0.3644(3) 0.33803(14) 1.000 0.0186(12) d . . .
C27 C Uani -0.2564(3) 0.4522(3) 0.32410(14) 1.000 0.0255(14) d . . .
C28 C Uani -0.1932(3) 0.5035(3) 0.31416(15) 1.000 0.0241(14) d . . .
C29 C Uani -0.0443(2) 0.4737(3) 0.31567(15) 1.000 0.0235(14) d . . .
C30 C Uani 0.0068(2) 0.4411(3) 0.35739(14) 1.000 0.0195(12) d . . .
C31 C Uani 0.0600(2) 0.4897(3) 0.38648(15) 1.000 0.0205(14) d . . .
C32 C Uani 0.0869(2) 0.4272(3) 0.42043(15) 1.000 0.0216(14) d . . .
C33 C Uani 0.1446(3) 0.4435(3) 0.46155(16) 1.000 0.0271(16) d . . .
C34 C Uani 0.0892(2) 0.3102(3) 0.50322(15) 1.000 0.0207(12) d . . .
C35 C Uani 0.1281(3) 0.4288(3) 0.55069(16) 1.000 0.0303(16) d . . .
C36 C Uani 0.1030(3) 0.3623(3) 0.57912(16) 1.000 0.0295(17) d . . .
C37 C Uani 0.0443(3) 0.2043(3) 0.56499(15) 1.000 0.0243(12) d . . .
C38 C Uani 0.0867(2) 0.1359(3) 0.49034(15) 1.000 0.0194(12) d . . .
C39 C Uani 0.1005(3) 0.0434(3) 0.55513(16) 1.000 0.0270(16) d . . .
C40 C Uani 0.1256(3) -0.0038(3) 0.51758(15) 1.000 0.0256(16) d . . .
C41 C Uani 0.1387(2) 0.0329(3) 0.42978(15) 1.000 0.0231(14) d . . .
C42 C Uani 0.0756(2) 0.0664(3) 0.39464(15) 1.000 0.0185(12) d . . .
C43 C Uani 0.0376(2) 0.0210(3) 0.35679(14) 1.000 0.0184(12) d . . .
C44 C Uani -0.0177(2) 0.0836(3) 0.33797(14) 1.000 0.0196(12) d . . .
C45 C Uani -0.0774(2) 0.0720(3) 0.29750(15) 1.000 0.0221(14) d . . .
C46 C Uani -0.1607(3) 0.1920(3) 0.33186(14) 1.000 0.0213(12) d . . .
C47 C Uani -0.2279(3) 0.0714(3) 0.29882(16) 1.000 0.0288(16) d . . .
C48 C Uani -0.2817(3) 0.1317(3) 0.31333(15) 1.000 0.0269(16) d . . .
P1A P Uani 0.3350(3) 0.2287(4) 0.49458(19) 0.263(6) 0.046(4) d DP A 2
F7 F Uani 0.09939(15) 0.77669(16) 0.53707(9) 1.000 0.0343(9) d . . .
F8 F Uani 0.22947(15) 0.66880(18) 0.48079(9) 1.000 0.0372(9) d . . .
F9 F Uani 0.23182(15) 0.78245(17) 0.53623(9) 1.000 0.0354(9) d . . .
F10 F Uani 0.17120(16) 0.64667(16) 0.55018(9) 1.000 0.0361(9) d . . .
F11 F Uani 0.09641(15) 0.66393(16) 0.48145(10) 1.000 0.0375(9) d . . .
F12 F Uani 0.15758(16) 0.79975(16) 0.46750(9) 1.000 0.0338(9) d . . .
F13 F Uani 0.64999(17) 0.2224(2) 0.20332(14) 1.000 0.0662(13) d . . .
F14 F Uani 0.49194(18) 0.3278(2) 0.22585(12) 1.000 0.0610(11) d . . .
F15 F Uani 0.52341(17) 0.21578(18) 0.17553(10) 1.000 0.0430(10) d . . .
F16 F Uani 0.59031(18) 0.35113(17) 0.17659(9) 1.000 0.0447(10) d . . .
F17 F Uani 0.61897(19) 0.3345(2) 0.25492(10) 1.000 0.0604(11) d . . .
F18 F Uani 0.55312(19) 0.1985(2) 0.25375(11) 1.000 0.0666(14) d . . .
F19 F Uani 0.3866(2) 0.83459(19) 0.31796(11) 1.000 0.0676(13) d . . .
F20 F Uani 0.4271(2) 0.6755(2) 0.24555(11) 1.000 0.0749(16) d . . .
F21 F Uani 0.4880(2) 0.7389(4) 0.31014(14) 1.000 0.123(2) d . . .
F22 F Uani 0.4446(3) 0.8279(3) 0.24751(14) 1.000 0.132(3) d . . .
F23 F Uani 0.3266(2) 0.7680(3) 0.25404(12) 1.000 0.0826(16) d . . .
F24 F Uani 0.3700(2) 0.6853(2) 0.31610(11) 1.000 0.0633(13) d . . .
F1A F Uani 0.2715(5) 0.3006(7) 0.4722(4) 0.263(6) 0.058(6) d DP A 2
F2A F Uani 0.3982(5) 0.1580(5) 0.5178(4) 0.263(6) 0.042(5) d DP A 2
F3A F Uani 0.3439(7) 0.2920(6) 0.5412(3) 0.263(6) 0.059(6) d DP A 2
F4A F Uani 0.2647(5) 0.1740(7) 0.5180(4) 0.263(6) 0.064(6) d DP A 2
F5A F Uani 0.3252(7) 0.1659(6) 0.4489(3) 0.263(6) 0.055(5) d DP A 2
F6A F Uani 0.4035(5) 0.2838(6) 0.4720(4) 0.263(6) 0.060(6) d DP A 2
O1 O Uani 0.1373(2) 0.5936(2) 0.29137(12) 1.000 0.0410(11) d . . .
N25 N Uani 0.1789(2) 0.7272(3) 0.32521(14) 1.000 0.0316(12) d . . .
O2 O Uani 0.6561(2) 0.6405(2) 0.30471(13) 1.000 0.0430(11) d . . .
C49 C Uani 0.1483(3) 0.6760(3) 0.29014(18) 1.000 0.0353(17) d . . .
C50 C Uani 0.2039(3) 0.6857(4) 0.37027(18) 1.000 0.050(2) d . . .
C51 C Uani 0.1848(3) 0.8265(4) 0.3212(3) 1.000 0.073(3) d . . .
N26 N Uani 0.6869(2) 0.7862(2) 0.32855(13) 1.000 0.0299(12) d . . .
C52 C Uani 0.6811(3) 0.6955(3) 0.33507(19) 1.000 0.0366(17) d . . .
C53 C Uani 0.6664(3) 0.8267(3) 0.28292(17) 1.000 0.0399(17) d . . .
C54 C Uani 0.7288(3) 0.8445(3) 0.36440(17) 1.000 0.0404(17) d . . .
H1A H Uiso 0.22830 0.26020 0.38860 1.000 0.0300 c RU . .
H1B H Uiso 0.17250 0.26120 0.34050 1.000 0.0300 c RU . .
H3 H Uiso 0.18030 0.43620 0.31590 1.000 0.0340 c RU . .
H4 H Uiso 0.29020 0.53830 0.29470 1.000 0.0340 c RU . .
H5A H Uiso 0.44440 0.52980 0.30530 1.000 0.0290 c RU . .
H5B H Uiso 0.46280 0.43280 0.28080 1.000 0.0290 c RU . .
H7 H Uiso 0.56970 0.55530 0.36790 1.000 0.0250 c RU . .
H9A H Uiso 0.69700 0.43900 0.44480 1.000 0.0330 c RU . .
H9B H Uiso 0.65000 0.53330 0.45270 1.000 0.0330 c RU . .
H11 H Uiso 0.64870 0.53640 0.54620 1.000 0.0370 c RU . .
H12 H Uiso 0.60830 0.42670 0.60720 1.000 0.0410 c RU . .
H13A H Uiso 0.56880 0.25280 0.60640 1.000 0.0380 c RU . .
H13B H Uiso 0.49580 0.25120 0.56740 1.000 0.0380 c RU . .
H15 H Uiso 0.61470 0.08130 0.60490 1.000 0.0410 c RU . .
H16 H Uiso 0.66100 -0.02200 0.54190 1.000 0.0410 c RU . .
H17A H Uiso 0.65430 -0.01700 0.44930 1.000 0.0310 c RU . .
H17B H Uiso 0.69950 0.07810 0.44000 1.000 0.0310 c RU . .
H19 H Uiso 0.56400 -0.04100 0.36820 1.000 0.0270 c RU . .
H21A H Uiso 0.46010 0.08450 0.28110 1.000 0.0250 c RU . .
H21B H Uiso 0.44080 -0.01280 0.30520 1.000 0.0250 c RU . .
H23 H Uiso 0.28570 -0.01630 0.29290 1.000 0.0310 c RU . .
H24 H Uiso 0.17740 0.08940 0.31330 1.000 0.0330 c RU . .
H25A H Uiso -0.27340 0.28360 0.38790 1.000 0.0300 c RU . .
H25B H Uiso -0.32950 0.29460 0.34030 1.000 0.0300 c RU . .
H27 H Uiso -0.31030 0.47070 0.32180 1.000 0.0300 c RU . .
H28 H Uiso -0.19380 0.56540 0.30310 1.000 0.0290 c RU . .
H29A H Uiso -0.03940 0.54140 0.31230 1.000 0.0280 c RU . .
H29B H Uiso -0.02720 0.44460 0.28600 1.000 0.0280 c RU . .
H31 H Uiso 0.07490 0.55260 0.38370 1.000 0.0240 c RU . .
H33A H Uiso 0.19740 0.42050 0.45360 1.000 0.0320 c RU . .
H33B H Uiso 0.14900 0.51060 0.46780 1.000 0.0320 c RU . .
H35 H Uiso 0.14810 0.48750 0.56040 1.000 0.0360 c RU . .
H36 H Uiso 0.10160 0.36440 0.61290 1.000 0.0360 c RU . .
H37A H Uiso -0.01380 0.20680 0.55930 1.000 0.0290 c RU . .
H37B H Uiso 0.05650 0.19460 0.59950 1.000 0.0290 c RU . .
H39 H Uiso 0.09920 0.02220 0.58710 1.000 0.0330 c RU . .
H40 H Uiso 0.14580 -0.06490 0.51790 1.000 0.0310 c RU . .
H41A H Uiso 0.14580 -0.03450 0.42610 1.000 0.0280 c RU . .
H41B H Uiso 0.18950 0.06340 0.42370 1.000 0.0280 c RU . .
H43 H Uiso 0.04720 -0.03980 0.34600 1.000 0.0220 c RU . .
H45A H Uiso -0.05950 0.10480 0.26910 1.000 0.0270 c RU . .
H45B H Uiso -0.08300 0.00570 0.28950 1.000 0.0270 c RU . .
H47 H Uiso -0.23850 0.01390 0.28350 1.000 0.0350 c RU . .
H48 H Uiso -0.33760 0.12510 0.31050 1.000 0.0320 c RU . .
H49 H Uiso 0.13360 0.70660 0.26110 1.000 0.0420 c RU . .
H50A H Uiso 0.21060 0.61910 0.36600 1.000 0.0750 c RU . .
H50B H Uiso 0.16370 0.69690 0.39350 1.000 0.0750 c RU . .
H50C H Uiso 0.25420 0.71300 0.38190 1.000 0.0750 c RU . .
H51A H Uiso 0.16960 0.84530 0.28850 1.000 0.1090 c RU . .
H51B H Uiso 0.23930 0.84580 0.32930 1.000 0.1090 c RU . .
H51C H Uiso 0.14930 0.85560 0.34330 1.000 0.1090 c RU . .
H52 H Uiso 0.69770 0.67160 0.36550 1.000 0.0440 c RU . .
H53A H Uiso 0.71460 0.83720 0.26580 1.000 0.0600 c RU . .
H53B H Uiso 0.63940 0.88570 0.28750 1.000 0.0600 c RU . .
H53C H Uiso 0.63120 0.78500 0.26430 1.000 0.0600 c RU . .
H54A H Uiso 0.77900 0.86520 0.35220 1.000 0.0600 c RU . .
H54B H Uiso 0.73930 0.80900 0.39380 1.000 0.0600 c RU . .
H54C H Uiso 0.69610 0.89830 0.37120 1.000 0.0600 c RU . .

loop_
_atom_type_symbol
_atom_type_description
_atom_type_scat_dispersion_real
_atom_type_scat_dispersion_imag
_atom_type_scat_source
C C 0.0033 0.0016 ' International Tables Vol C Tables 4.2.6.8 and 6.1.1.4'
H H 0.0000 0.0000 ' International Tables Vol C Tables 4.2.6.8 and 6.1.1.4'
F F 0.0171 0.0103 ' International Tables Vol C Tables 4.2.6.8 and 6.1.1.4'
N N 0.0061 0.0033 ' International Tables Vol C Tables 4.2.6.8 and 6.1.1.4'
Ni Ni 0.3393 1.1124 ' International Tables Vol C Tables 4.2.6.8 and 6.1.1.4'
O O 0.0106 0.0060 ' International Tables Vol C Tables 4.2.6.8 and 6.1.1.4'
P P 0.1023 0.0942 ' International Tables Vol C Tables 4.2.6.8 and 6.1.1.4'

loop_
_geom_angle_atom_site_label_1
_geom_angle_atom_site_label_2
_geom_angle_atom_site_label_3
_geom_angle
_geom_angle_publ_flag
N3 Ni1 N10 94.46(13) yes
N3 Ni1 C2 89.46(15) yes
N3 Ni1 C22 175.13(16) yes
N10 Ni1 C2 174.99(16) yes
N10 Ni1 C22 89.99(15) yes
C2 Ni1 C22 85.98(17) yes
N4 Ni2 N9 94.99(14) yes
N4 Ni2 C10 89.16(16) yes
N4 Ni2 C14 175.05(16) yes
N9 Ni2 C10 175.54(16) yes
N9 Ni2 C14 89.12(16) yes
C10 Ni2 C14 86.67(19) yes
N15 Ni3 C26 89.94(15) yes
N15 Ni3 C46 175.25(17) yes
N22 Ni3 C26 174.59(16) yes
N22 Ni3 C46 90.16(17) yes
C26 Ni3 C46 85.41(19) yes
N15 Ni3 N22 94.44(13) yes
N16 Ni4 N21 94.98(14) yes
N16 Ni4 C34 89.33(17) yes
N21 Ni4 C34 175.57(16) yes
N21 Ni4 C38 88.91(16) yes
N16 Ni4 C38 175.24(16) yes
C34 Ni4 C38 86.74(19) yes
F1 P1 F5 91.0(3) yes
F1 P1 F6 90.3(3) yes
F1 P1 F4 89.1(3) yes
F2 P1 F4 90.7(2) yes
F2 P1 F5 90.0(3) yes
F2 P1 F3 90.2(2) yes
F3 P1 F4 89.3(3) yes
F3 P1 F5 179.4(3) yes
F3 P1 F6 89.9(2) yes
F4 P1 F5 90.1(3) yes
F4 P1 F6 179.0(3) yes
F5 P1 F6 90.8(3) yes
F1 P1 F2 178.9(3) yes
F2 P1 F6 89.9(2) yes
F1 P1 F3 88.8(3) yes
F7 P2 F10 90.11(14) yes
F7 P2 F8 179.57(15) yes
F8 P2 F9 90.34(14) yes
F8 P2 F10 89.53(14) yes
F8 P2 F11 89.99(14) yes
F7 P2 F9 89.40(14) yes
F9 P2 F10 89.97(14) yes
F9 P2 F11 179.65(15) yes
F9 P2 F12 89.64(14) yes
F10 P2 F11 90.15(14) yes
F10 P2 F12 179.59(15) yes
F11 P2 F12 90.25(14) yes
F7 P2 F11 90.26(14) yes
F7 P2 F12 89.78(14) yes
F8 P2 F12 90.57(14) yes
C1 N1 C2 122.6(3) yes
C2 N1 C3 110.9(3) yes
C1 N1 C3 126.5(3) yes
C4 N2 C5 126.3(3) yes
C2 N2 C4 111.1(3) yes
C2 N2 C5 122.4(3) yes
F13 P3 F16 89.11(17) yes
F13 P3 F15 89.99(17) yes
F14 P3 F18 90.83(17) yes
F14 P3 F15 88.68(16) yes
F14 P3 F16 88.89(16) yes
F14 P3 F17 90.29(17) yes
F13 P3 F14 177.6(2) yes
Ni1 N3 N4 125.7(2) yes
Ni1 N3 C6 126.4(3) yes
N4 N3 C6 107.5(3) yes
F13 P3 F17 91.00(18) yes
F13 P3 F18 91.16(18) yes
F16 P3 F18 179.62(18) yes
F17 P3 F18 91.37(16) yes
F15 P3 F18 89.82(16) yes
F15 P3 F16 89.92(15) yes
F15 P3 F17 178.44(16) yes
F16 P3 F17 88.88(15) yes
Ni2 N4 N3 126.3(2) yes
Ni2 N4 C8 126.3(3) yes
N3 N4 C8 107.3(3) yes
C10 N5 C11 110.8(4) yes
C9 N5 C10 122.2(3) yes
C9 N5 C11 126.6(3) yes
C12 N6 C13 126.0(4) yes
C10 N6 C12 111.2(3) yes
C10 N6 C13 122.8(3) yes
C14 N7 C15 111.0(3) yes
C13 N7 C14 122.9(3) yes
C13 N7 C15 126.0(4) yes
C14 N8 C17 123.2(3) yes
C16 N8 C17 125.1(3) yes
C14 N8 C16 111.7(4) yes
Ni2 N9 N10 125.5(2) yes
N10 N9 C18 107.5(3) yes
Ni2 N9 C18 126.5(3) yes
Ni1 N10 N9 126.2(2) yes
Ni1 N10 C20 125.6(3) yes
N9 N10 C20 107.7(3) yes
C21 N11 C23 126.3(3) yes
C21 N11 C22 122.3(3) yes
C22 N11 C23 111.1(3) yes
C22 N12 C24 111.2(3) yes
C1 N12 C22 122.5(3) yes
C1 N12 C24 126.3(4) yes
N1 C1 N12 108.4(3) yes
Ni1 C2 N1 129.1(3) yes
Ni1 C2 N2 126.5(3) yes
N1 C2 N2 104.4(3) yes
N1 C3 C4 106.5(4) yes
N2 C4 C3 107.1(4) yes
N2 C5 C6 110.7(3) yes
C5 C6 C7 129.1(4) no
N3 C6 C5 120.6(4) yes
N3 C6 C7 110.1(4) yes
C6 C7 C8 104.8(4) no
C7 C8 C9 128.2(4) no
N4 C8 C7 110.3(3) yes
N4 C8 C9 121.5(4) yes
N5 C9 C8 110.6(4) yes
Ni2 C10 N6 128.5(3) yes
Ni2 C10 N5 127.3(3) yes
N5 C10 N6 104.3(3) yes
N5 C11 C12 107.1(4) yes
N6 C12 C11 106.7(4) yes
N6 C13 N7 108.4(4) yes
Ni2 C14 N8 127.3(3) yes
N7 C14 N8 104.4(3) yes
Ni2 C14 N7 128.3(3) yes
N7 C15 C16 106.8(4) yes
N8 C16 C15 106.2(4) yes
N8 C17 C18 110.2(4) yes
N9 C18 C17 121.6(4) yes
C17 C18 C19 128.6(4) no
N9 C18 C19 109.8(4) yes
C18 C19 C20 105.0(4) no
N10 C20 C21 121.3(3) yes
C19 C20 C21 128.7(4) no
N10 C20 C19 110.0(3) yes
N11 C21 C20 109.9(3) yes
N11 C22 N12 104.4(3) yes
Ni1 C22 N12 129.2(3) yes
Ni1 C22 N11 126.3(3) yes
N11 C23 C24 106.9(4) yes
N12 C24 C23 106.5(4) yes
N1 C1 H1B 110.00 no
N12 C1 H1A 110.00 no
N12 C1 H1B 110.00 no
H1A C1 H1B 108.00 no
N1 C1 H1A 110.00 no
C4 C3 H3 127.00 no
N1 C3 H3 127.00 no
F20 P4 F21 91.8(2) yes
F19 P4 F20 175.67(19) yes
F19 P4 F21 90.8(2) yes
F19 P4 F22 92.0(2) yes
F19 P4 F23 89.4(2) yes
F19 P4 F24 86.31(16) yes
N2 C4 H4 126.00 no
C3 C4 H4 127.00 no
F22 P4 F23 89.4(2) yes
F22 P4 F24 177.0(2) yes
F23 P4 F24 88.06(19) yes
F20 P4 F23 87.7(2) yes
F20 P4 F24 90.35(17) yes
F21 P4 F22 95.3(3) yes
F21 P4 F23 175.3(2) yes
F20 P4 F22 91.2(2) yes
F21 P4 F24 87.2(2) yes
N2 C5 H5B 110.00 no
C6 C5 H5B 110.00 no
N2 C5 H5A 109.00 no
H5A C5 H5B 108.00 no
C6 C5 H5A 110.00 no
C6 C7 H7 128.00 no
C8 C7 H7 128.00 no
N5 C9 H9B 109.00 no
C8 C9 H9A 110.00 no
C8 C9 H9B 110.00 no
H9A C9 H9B 108.00 no
N5 C9 H9A 109.00 no
N5 C11 H11 126.00 no
C12 C11 H11 127.00 no
C11 C12 H12 127.00 no
N6 C12 H12 127.00 no
N7 C13 H13A 110.00 no
C26 N13 C27 111.4(4) yes
H13A C13 H13B 108.00 no
C25 N13 C27 126.0(4) yes
N7 C13 H13B 110.00 no
C25 N13 C26 122.7(3) yes
N6 C13 H13A 110.00 no
N6 C13 H13B 110.00 no
C26 N14 C29 121.8(3) yes
C26 N14 C28 110.9(3) yes
C28 N14 C29 127.2(3) yes
N7 C15 H15 127.00 no
Ni3 N15 N16 124.9(2) yes
C16 C15 H15 127.00 no
N16 N15 C30 107.9(3) yes
Ni3 N15 C30 125.7(3) yes
C15 C16 H16 127.00 no
N15 N16 C32 107.0(3) yes
N8 C16 H16 127.00 no
Ni4 N16 N15 126.2(2) yes
Ni4 N16 C32 126.7(3) yes
C33 N17 C35 126.2(3) yes
C34 N17 C35 111.3(4) yes
C33 N17 C34 122.4(4) yes
N8 C17 H17A 110.00 no
N8 C17 H17B 110.00 no
C18 C17 H17A 110.00 no
C18 C17 H17B 109.00 no
H17A C17 H17B 108.00 no
C34 N18 C37 122.8(3) yes
C36 N18 C37 125.7(3) yes
C34 N18 C36 111.4(3) yes
C37 N19 C39 126.5(3) yes
C37 N19 C38 122.3(3) yes
C20 C19 H19 128.00 no
C18 C19 H19 127.00 no
C38 N19 C39 111.2(3) yes
C38 N20 C41 122.2(3) yes
C40 N20 C41 126.5(3) yes
C38 N20 C40 111.3(3) yes
C20 C21 H21A 110.00 no
N22 N21 C42 107.6(3) yes
N11 C21 H21B 110.00 no
C20 C21 H21B 110.00 no
H21A C21 H21B 108.00 no
N11 C21 H21A 110.00 no
Ni4 N21 N22 124.9(2) yes
Ni4 N21 C42 126.6(3) yes
Ni3 N22 C44 125.3(3) yes
N21 N22 C44 108.1(3) yes
Ni3 N22 N21 126.5(2) yes
N11 C23 H23 126.00 no
C45 N23 C47 126.6(3) yes
C46 N23 C47 110.6(4) yes
C24 C23 H23 127.00 no
C45 N23 C46 122.5(4) yes
C25 N24 C46 123.3(3) yes
C46 N24 C48 111.1(3) yes
C23 C24 H24 127.00 no
C25 N24 C48 125.7(3) yes
N12 C24 H24 127.00 no
N13 C25 N24 108.0(3) yes
N13 C26 N14 104.7(3) yes
Ni3 C26 N13 129.3(3) yes
Ni3 C26 N14 126.1(3) yes
N13 C27 C28 106.1(4) yes
N14 C28 C27 107.1(4) yes
N14 C29 C30 109.2(3) yes
N15 C30 C29 120.4(3) yes
N15 C30 C31 110.1(4) yes
C29 C30 C31 129.5(4) no
C30 C31 C32 104.8(4) no
N16 C32 C33 122.1(4) yes
N16 C32 C31 110.2(3) yes
C31 C32 C33 127.7(4) no
N17 C33 C32 110.7(4) yes
Ni4 C34 N17 128.2(3) yes
Ni4 C34 N18 128.0(3) yes
N17 C34 N18 103.9(3) yes
N17 C35 C36 107.0(4) yes
N18 C36 C35 106.4(4) yes
N18 C37 N19 108.1(3) yes
Ni4 C38 N19 128.4(3) yes
Ni4 C38 N20 127.1(3) yes
N19 C38 N20 104.5(3) yes
N19 C39 C40 106.1(4) yes
N20 C40 C39 106.9(4) yes
N20 C41 C42 109.7(3) yes
N21 C42 C41 120.2(4) yes
N21 C42 C43 110.0(3) yes
C41 C42 C43 129.8(4) no
C42 C43 C44 105.0(4) no
N22 C44 C45 121.4(4) yes
C43 C44 C45 129.3(4) no
N22 C44 C43 109.3(3) yes
N23 C45 C44 110.0(3) yes
Ni3 C46 N23 126.0(4) yes
Ni3 C46 N24 129.3(3) yes
N23 C46 N24 104.7(4) yes
N23 C47 C48 107.1(4) yes
N24 C48 C47 106.6(4) yes
F1A P1A F4A 89.2(5) yes
F1A P1A F3A 88.8(6) yes
F1A P1A F2A 179.0(7) yes
F5A P1A F6A 90.8(6) yes
F2A P1A F5A 90.0(6) yes
F2A P1A F6A 89.9(5) yes
F3A P1A F4A 89.3(6) yes
F1A P1A F5A 91.0(6) yes
F1A P1A F6A 90.3(6) yes
F2A P1A F3A 90.2(6) yes
F2A P1A F4A 90.6(5) yes
F3A P1A F5A 179.3(6) yes
F3A P1A F6A 89.9(6) yes
F4A P1A F5A 90.0(6) yes
F4A P1A F6A 179.1(7) yes
N24 C25 H25A 110.00 no
N24 C25 H25B 110.00 no
N13 C25 H25B 110.00 no
N13 C25 H25A 110.00 no
H25A C25 H25B 108.00 no
N13 C27 H27 127.00 no
C28 C27 H27 127.00 no
C27 C28 H28 127.00 no
N14 C28 H28 126.00 no
N14 C29 H29A 110.00 no
N14 C29 H29B 110.00 no
C30 C29 H29A 110.00 no
C30 C29 H29B 110.00 no
H29A C29 H29B 108.00 no
C32 C31 H31 128.00 no
C30 C31 H31 128.00 no
N17 C33 H33B 110.00 no
C32 C33 H33A 110.00 no
N17 C33 H33A 110.00 no
C32 C33 H33B 109.00 no
H33A C33 H33B 108.00 no
C36 C35 H35 127.00 no
N17 C35 H35 126.00 no
N18 C36 H36 127.00 no
C35 C36 H36 127.00 no
N18 C37 H37A 110.00 no
H37A C37 H37B 108.00 no
N18 C37 H37B 110.00 no
N19 C37 H37A 110.00 no
N19 C37 H37B 110.00 no
N19 C39 H39 127.00 no
C40 C39 H39 127.00 no
C39 C40 H40 127.00 no
N20 C40 H40 126.00 no
N20 C41 H41A 110.00 no
N20 C41 H41B 110.00 no
C42 C41 H41A 110.00 no
C42 C41 H41B 110.00 no
H41A C41 H41B 108.00 no
C44 C43 H43 128.00 no
C42 C43 H43 127.00 no
N23 C45 H45A 110.00 no
N23 C45 H45B 110.00 no
C44 C45 H45A 110.00 no
C44 C45 H45B 110.00 no
H45A C45 H45B 108.00 no
N23 C47 H47 127.00 no
C48 C47 H47 126.00 no
C47 C48 H48 127.00 no
N24 C48 H48 127.00 no
C49 N25 C50 120.4(4) yes
C49 N25 C51 121.9(5) yes
C50 N25 C51 117.7(5) yes
O1 C49 N25 126.2(5) yes
C52 N26 C54 120.7(4) yes
C53 N26 C54 117.5(3) yes
C52 N26 C53 120.7(4) yes
N25 C49 H49 117.00 no
O1 C49 H49 117.00 no
N25 C50 H50B 109.00 no
H50A C50 H50C 110.00 no
N25 C50 H50C 109.00 no
H50A C50 H50B 109.00 no
N25 C50 H50A 110.00 no
H50B C50 H50C 109.00 no
N25 C51 H51C 109.00 no
H51A C51 H51C 109.00 no
H51B C51 H51C 109.00 no
H51A C51 H51B 110.00 no
N25 C51 H51A 110.00 no
N25 C51 H51B 110.00 no
O2 C52 N26 124.9(5) yes
O2 C52 H52 118.00 no
N26 C52 H52 118.00 no
N26 C53 H53A 109.00 no
N26 C53 H53B 109.00 no
N26 C53 H53C 110.00 no
H53A C53 H53B 110.00 no
H53A C53 H53C 109.00 no
H53B C53 H53C 109.00 no
N26 C54 H54A 109.00 no
N26 C54 H54B 110.00 no
N26 C54 H54C 110.00 no
H54A C54 H54B 109.00 no
H54A C54 H54C 109.00 no
H54B C54 H54C 109.00 no

loop_
_geom_bond_atom_site_label_1
_geom_bond_atom_site_label_2
_geom_bond_distance
_geom_bond_publ_flag
Ni1 N3 1.899(3) yes
Ni1 N10 1.906(3) yes
Ni1 C2 1.859(4) yes
Ni1 C22 1.861(4) yes
Ni2 N4 1.898(3) yes
Ni2 N9 1.911(3) yes
Ni2 C10 1.862(4) yes
Ni2 C14 1.870(4) yes
Ni3 C26 1.863(4) yes
Ni3 N15 1.905(3) yes
Ni3 N22 1.896(3) yes
Ni3 C46 1.844(5) yes
Ni4 C34 1.856(4) yes
Ni4 N16 1.899(3) yes
Ni4 N21 1.912(3) yes
Ni4 C38 1.861(4) yes
P1 F6 1.568(5) yes
P1 F1 1.603(5) yes
P1 F2 1.594(5) yes
P1 F3 1.599(4) yes
P1 F4 1.599(5) yes
P1 F5 1.574(5) yes
P2 F7 1.593(3) yes
P2 F10 1.603(3) yes
P2 F8 1.595(3) yes
P2 F9 1.599(3) yes
P2 F11 1.594(3) yes
P2 F12 1.606(3) yes
N1 C1 1.458(5) yes
N1 C3 1.389(5) yes
N1 C2 1.363(5) yes
N2 C5 1.466(6) yes
N2 C4 1.388(6) yes
N2 C2 1.346(5) yes
P3 F15 1.598(3) yes
P3 F16 1.607(3) yes
P3 F17 1.590(3) yes
P3 F13 1.575(3) yes
P3 F14 1.600(3) yes
N3 N4 1.373(5) yes
N3 C6 1.353(5) yes
P3 F18 1.574(3) yes
N4 C8 1.351(5) yes
N5 C10 1.347(5) yes
N5 C11 1.389(6) yes
N5 C9 1.455(6) yes
N6 C12 1.381(6) yes
N6 C13 1.459(5) yes
N6 C10 1.354(6) yes
N7 C13 1.446(5) yes
N7 C14 1.354(5) yes
N7 C15 1.385(5) yes
N8 C14 1.336(5) yes
N8 C16 1.389(6) yes
N8 C17 1.464(6) yes
N9 N10 1.370(5) yes
N9 C18 1.351(5) yes
N10 C20 1.348(5) yes
N11 C22 1.344(5) yes
N11 C21 1.473(5) yes
N11 C23 1.385(6) yes
N12 C24 1.378(5) yes
N12 C1 1.452(5) yes
N12 C22 1.362(5) yes
C3 C4 1.340(7) no
C5 C6 1.488(6) no
C6 C7 1.376(6) no
C7 C8 1.379(6) no
C8 C9 1.489(6) no
C11 C12 1.327(7) no
C15 C16 1.339(7) no
C17 C18 1.485(6) no
C18 C19 1.382(6) no
C19 C20 1.375(6) no
C20 C21 1.487(5) no
C23 C24 1.345(7) no
C1 H1B 0.9900 no
C1 H1A 0.9900 no
C3 H3 0.9500 no
P4 F21 1.532(4) yes
P4 F19 1.594(3) yes
P4 F22 1.540(4) yes
P4 F20 1.580(3) yes
P4 F24 1.596(3) yes
C4 H4 0.9500 no
P4 F23 1.580(4) yes
C5 H5B 0.9900 no
C5 H5A 0.9900 no
C7 H7 0.9500 no
C9 H9B 0.9900 no
C9 H9A 0.9900 no
C11 H11 0.9500 no
C12 H12 0.9500 no
C13 H13A 0.9900 no
N13 C25 1.463(5) yes
N13 C26 1.347(5) yes
C13 H13B 0.9900 no
N13 C27 1.386(5) yes
N14 C28 1.382(6) yes
N14 C29 1.470(5) yes
N14 C26 1.349(5) yes
C15 H15 0.9500 no
N15 C30 1.343(5) yes
N15 N16 1.372(5) yes
N16 C32 1.353(5) yes
C16 H16 0.9500 no
C17 H17A 0.9900 no
N17 C34 1.348(5) yes
N17 C35 1.380(6) yes
N17 C33 1.469(6) yes
C17 H17B 0.9900 no
N18 C36 1.380(5) yes
N18 C34 1.356(5) yes
N18 C37 1.452(5) yes
C19 H19 0.9500 no
N19 C39 1.389(5) yes
N19 C37 1.454(5) yes
N19 C38 1.352(5) yes
N20 C41 1.465(5) yes
N20 C40 1.381(5) yes
N20 C38 1.345(5) yes
N21 N22 1.368(5) yes
N21 C42 1.349(5) yes
C21 H21A 0.9900 no
C21 H21B 0.9900 no
N22 C44 1.350(5) yes
C23 H23 0.9500 no
N23 C45 1.461(5) yes
N23 C47 1.393(6) yes
N23 C46 1.353(5) yes
N24 C46 1.356(6) yes
N24 C48 1.387(5) yes
C24 H24 0.9500 no
N24 C25 1.442(5) yes
C27 C28 1.344(7) no
C29 C30 1.495(6) no
C30 C31 1.377(6) no
C31 C32 1.375(6) no
C32 C33 1.490(6) no
C35 C36 1.335(6) no
C39 C40 1.344(6) no
C41 C42 1.496(5) no
C42 C43 1.379(6) no
C43 C44 1.388(6) no
C44 C45 1.489(5) no
C47 C48 1.341(7) no
P1A F3A 1.598(10) yes
P1A F4A 1.600(11) yes
P1A F2A 1.595(10) yes
P1A F6A 1.569(10) yes
P1A F5A 1.574(10) yes
P1A F1A 1.601(11) yes
C25 H25A 0.9900 no
C25 H25B 0.9900 no
C27 H27 0.9500 no
C28 H28 0.9500 no
C29 H29B 0.9900 no
C29 H29A 0.9900 no
C31 H31 0.9500 no
C33 H33B 0.9900 no
C33 H33A 0.9900 no
C35 H35 0.9500 no
C36 H36 0.9500 no
C37 H37B 0.9900 no
C37 H37A 0.9900 no
C39 H39 0.9500 no
C40 H40 0.9500 no
C41 H41A 0.9900 no
C41 H41B 0.9900 no
C43 H43 0.9500 no
C45 H45B 0.9900 no
C45 H45A 0.9900 no
C47 H47 0.9500 no
C48 H48 0.9500 no
O1 C49 1.210(5) yes
N25 C49 1.317(6) yes
N25 C50 1.443(7) yes
N25 C51 1.448(7) yes
O2 C52 1.226(6) yes
N26 C52 1.332(5) yes
N26 C53 1.434(6) yes
N26 C54 1.467(6) yes
C49 H49 0.9500 no
C50 H50A 0.9800 no
C50 H50B 0.9800 no
C50 H50C 0.9800 no
C51 H51B 0.9800 no
C51 H51C 0.9800 no
C51 H51A 0.9800 no
C52 H52 0.9500 no
C53 H53A 0.9800 no
C53 H53B 0.9800 no
C53 H53C 0.9800 no
C54 H54A 0.9800 no
C54 H54B 0.9800 no
C54 H54C 0.9800 no

loop_
_geom_torsion_atom_site_label_1
_geom_torsion_atom_site_label_2
_geom_torsion_atom_site_label_3
_geom_torsion_atom_site_label_4
_geom_torsion
_geom_torsion_publ_flag
N10 Ni1 N3 N4 -40.3(3) no
N10 Ni1 N3 C6 147.8(3) no
C2 Ni1 N3 N4 142.9(3) no
C2 Ni1 N3 C6 -29.1(3) no
N3 Ni1 N10 N9 38.4(3) no
N3 Ni1 N10 C20 -151.1(3) no
C22 Ni1 N10 N9 -143.6(3) no
C22 Ni1 N10 C20 27.0(3) no
N3 Ni1 C2 N1 -151.8(4) no
N3 Ni1 C2 N2 29.5(4) no
C22 Ni1 C2 N1 29.9(4) no
C22 Ni1 C2 N2 -148.8(4) no
N10 Ni1 C22 N11 -29.5(4) no
N10 Ni1 C22 N12 154.6(4) no
C2 Ni1 C22 N11 147.5(4) no
C2 Ni1 C22 N12 -28.4(4) no
N9 Ni2 N4 N3 36.1(3) no
N9 Ni2 N4 C8 -148.8(3) no
C10 Ni2 N4 N3 -145.6(3) no
C10 Ni2 N4 C8 29.5(3) no
N4 Ni2 N9 N10 -37.8(3) no
N4 Ni2 N9 C18 151.8(3) no
C14 Ni2 N9 N10 145.0(3) no
C14 Ni2 N9 C18 -25.4(3) no
N4 Ni2 C10 N5 -27.5(3) no
N4 Ni2 C10 N6 154.0(3) no
C14 Ni2 C10 N5 149.8(3) no
C14 Ni2 C10 N6 -28.7(3) no
N9 Ni2 C14 N7 -153.5(3) no
N9 Ni2 C14 N8 28.3(3) no
C10 Ni2 C14 N7 27.9(3) no
C10 Ni2 C14 N8 -150.2(3) no
N22 Ni3 N15 C30 151.5(3) no
C26 Ni3 N15 N16 138.8(3) no
C26 Ni3 N15 C30 -25.3(3) no
N15 Ni3 N22 N21 34.7(3) no
N15 Ni3 N22 C44 -148.1(3) no
C46 Ni3 N22 N21 -146.6(3) no
C46 Ni3 N22 C44 30.7(3) no
N15 Ni3 C26 N13 -151.1(4) no
N15 Ni3 C26 N14 30.3(4) no
C46 Ni3 C26 N13 29.9(4) no
C46 Ni3 C26 N14 -148.7(4) no
N22 Ni3 C46 N23 -28.6(4) no
N22 Ni3 C46 N24 152.1(4) no
C26 Ni3 C46 N23 148.3(4) no
N22 Ni3 N15 N16 -44.4(3) no
C26 Ni3 C46 N24 -31.0(4) no
N16 Ni4 N21 N22 -41.8(3) no
N16 Ni4 N21 C42 150.9(3) no
C38 Ni4 N21 N22 140.9(3) no
C38 Ni4 N21 C42 -26.4(3) no
N16 Ni4 C34 N17 -26.4(3) no
N16 Ni4 C34 N18 153.8(3) no
C34 Ni4 N16 C32 27.5(3) no
C38 Ni4 C34 N18 -29.0(3) no
N21 Ni4 C38 N19 -151.1(3) no
N21 Ni4 C38 N20 30.4(3) no
C34 Ni4 C38 N19 29.7(3) no
C34 Ni4 C38 N20 -148.8(3) no
N21 Ni4 N16 C32 -151.5(3) no
C38 Ni4 C34 N17 150.9(4) no
N21 Ni4 N16 N15 32.1(3) no
C34 Ni4 N16 N15 -149.0(3) no
C1 N1 C2 Ni1 0.1(6) no
C2 N1 C1 N12 -40.3(5) no
C3 N1 C1 N12 139.3(4) no
C3 N1 C2 N2 -0.6(4) no
C1 N1 C2 N2 179.0(3) no
C3 N1 C2 Ni1 -179.5(3) no
C1 N1 C3 C4 -179.0(4) no
C2 N1 C3 C4 0.6(5) no
C5 N2 C4 C3 176.5(4) no
C4 N2 C2 Ni1 179.3(3) no
C4 N2 C2 N1 0.4(4) no
C5 N2 C2 Ni1 2.7(6) no
C5 N2 C2 N1 -176.3(3) no
C2 N2 C5 C6 -44.1(5) no
C4 N2 C5 C6 139.8(4) no
C2 N2 C4 C3 0.0(5) no
Ni1 N3 N4 C8 -172.5(3) no
C6 N3 N4 Ni2 176.5(3) no
C6 N3 N4 C8 0.7(4) no
Ni1 N3 C6 C5 -3.2(5) no
Ni1 N3 C6 C7 173.2(3) no
N4 N3 C6 C5 -176.3(3) no
Ni1 N3 N4 Ni2 3.4(4) no
N4 N3 C6 C7 0.1(4) no
Ni2 N4 C8 C9 0.6(5) no
N3 N4 C8 C7 -1.2(4) no
Ni2 N4 C8 C7 -177.0(3) no
N3 N4 C8 C9 176.5(4) no
C10 N5 C9 C8 44.6(5) no
C11 N5 C9 C8 -143.4(4) no
C9 N5 C10 N6 173.3(4) no
C11 N5 C10 Ni2 -178.6(3) no
C11 N5 C10 N6 0.1(4) no
C9 N5 C11 C12 -172.6(4) no
C10 N5 C11 C12 0.2(5) no
C9 N5 C10 Ni2 -5.4(5) no
C12 N6 C10 Ni2 178.3(3) no
C12 N6 C10 N5 -0.4(4) no
C13 N6 C10 N5 179.1(4) no
C10 N6 C12 C11 0.6(5) no
C13 N6 C12 C11 -179.0(4) no
C10 N6 C13 N7 41.8(5) no
C12 N6 C13 N7 -138.7(4) no
C13 N6 C10 Ni2 -2.1(6) no
C14 N7 C13 N6 -42.6(5) no
C15 N7 C13 N6 140.6(4) no
C13 N7 C14 Ni2 3.9(6) no
C13 N7 C14 N8 -177.6(4) no
C15 N7 C14 Ni2 -178.9(3) no
C15 N7 C14 N8 -0.4(4) no
C13 N7 C15 C16 178.0(4) no
C14 N7 C15 C16 0.8(5) no
C16 N8 C14 Ni2 178.3(3) no
C16 N8 C14 N7 -0.2(4) no
C17 N8 C14 Ni2 1.7(6) no
C17 N8 C14 N7 -176.8(4) no
C14 N8 C16 C15 0.7(5) no
C17 N8 C16 C15 177.2(4) no
C14 N8 C17 C18 -42.2(5) no
C16 N8 C17 C18 141.7(4) no
Ni2 N9 N10 Ni1 0.3(4) no
Ni2 N9 N10 C20 -171.7(3) no
C18 N9 N10 Ni1 172.2(3) no
C18 N9 N10 C20 0.2(4) no
Ni2 N9 C18 C17 -6.8(5) no
Ni2 N9 C18 C19 171.8(3) no
N10 N9 C18 C17 -178.6(4) no
N10 N9 C18 C19 0.0(4) no
Ni1 N10 C20 C19 -172.4(3) no
Ni1 N10 C20 C21 7.1(5) no
N9 N10 C20 C19 -0.4(4) no
N9 N10 C20 C21 179.1(3) no
C22 N11 C21 C20 44.6(5) no
C23 N11 C21 C20 -142.5(4) no
C21 N11 C22 Ni1 -2.3(5) no
C21 N11 C22 N12 174.4(3) no
C23 N11 C22 N12 0.5(4) no
C21 N11 C23 C24 -174.2(4) no
C22 N11 C23 C24 -0.6(5) no
C23 N11 C22 Ni1 -176.2(3) no
C24 N12 C1 N1 -137.8(4) no
C1 N12 C22 Ni1 -3.4(6) no
C22 N12 C1 N1 41.9(5) no
C24 N12 C22 Ni1 176.3(3) no
C24 N12 C22 N11 -0.2(4) no
C1 N12 C22 N11 -179.9(3) no
C22 N12 C24 C23 -0.1(5) no
C1 N12 C24 C23 179.6(4) no
N1 C3 C4 N2 -0.3(5) no
N2 C5 C6 N3 43.6(5) no
N2 C5 C6 C7 -132.0(4) no
N3 C6 C7 C8 -0.8(4) no
C5 C6 C7 C8 175.2(4) no
C6 C7 C8 C9 -176.3(4) no
C6 C7 C8 N4 1.2(4) no
C7 C8 C9 N5 135.6(4) no
N4 C8 C9 N5 -41.7(5) no
N5 C11 C12 N6 -0.4(5) no
N7 C15 C16 N8 -0.9(5) no
N8 C17 C18 N9 44.2(5) no
N8 C17 C18 C19 -134.2(4) no
C17 C18 C19 C20 178.3(4) no
N9 C18 C19 C20 -0.3(5) no
C18 C19 C20 N10 0.4(5) no
C18 C19 C20 C21 -179.0(4) no
C19 C20 C21 N11 132.8(4) no
N10 C20 C21 N11 -46.5(5) no
N11 C23 C24 N12 0.4(5) no
C26 N13 C25 N24 -40.1(5) no
C27 N13 C25 N24 140.2(4) no
C25 N13 C26 Ni3 1.2(6) no
C25 N13 C26 N14 -180.0(3) no
C27 N13 C26 Ni3 -179.1(3) no
C27 N13 C26 N14 -0.2(4) no
C25 N13 C27 C28 -179.7(4) no
C26 N13 C27 C28 0.6(5) no
C28 N14 C26 Ni3 178.7(3) no
C28 N14 C26 N13 -0.2(4) no
C29 N14 C26 Ni3 1.7(5) no
C29 N14 C26 N13 -177.2(3) no
C26 N14 C28 C27 0.6(5) no
C29 N14 C28 C27 177.4(4) no
C26 N14 C29 C30 -46.1(5) no
C28 N14 C29 C30 137.4(4) no
Ni3 N15 N16 Ni4 11.0(4) no
Ni3 N15 N16 C32 -166.0(3) no
C30 N15 N16 Ni4 177.5(3) no
C30 N15 N16 C32 0.5(4) no
Ni3 N15 C30 C29 -11.1(5) no
Ni3 N15 C30 C31 166.1(3) no
N16 N15 C30 C29 -177.4(3) no
N16 N15 C30 C31 -0.2(4) no
Ni4 N16 C32 C31 -177.5(3) no
Ni4 N16 C32 C33 1.6(5) no
N15 N16 C32 C31 -0.5(4) no
N15 N16 C32 C33 178.6(4) no
C34 N17 C33 C32 41.9(5) no
C35 N17 C33 C32 -143.4(4) no
C33 N17 C34 Ni4 -4.6(6) no
C33 N17 C34 N18 175.3(4) no
C35 N17 C34 Ni4 -180.0(3) no
C35 N17 C34 N18 -0.1(4) no
C33 N17 C35 C36 -175.3(4) no
C34 N17 C35 C36 -0.1(5) no
C36 N18 C34 Ni4 -179.8(3) no
C36 N18 C34 N17 0.3(4) no
C37 N18 C34 Ni4 -3.4(6) no
C37 N18 C34 N17 176.7(4) no
C34 N18 C36 C35 -0.4(5) no
C37 N18 C36 C35 -176.7(4) no
C34 N18 C37 N19 43.4(5) no
C36 N18 C37 N19 -140.7(4) no
C38 N19 C37 N18 -42.6(5) no
C39 N19 C37 N18 138.2(4) no
C37 N19 C38 Ni4 2.1(6) no
C37 N19 C38 N20 -179.2(4) no
C39 N19 C38 Ni4 -178.6(3) no
C39 N19 C38 N20 0.1(4) no
C37 N19 C39 C40 179.3(4) no
C38 N19 C39 C40 0.1(5) no
C40 N20 C38 Ni4 178.5(3) no
C40 N20 C38 N19 -0.3(4) no
C41 N20 C38 Ni4 1.0(5) no
C41 N20 C38 N19 -177.8(3) no
C38 N20 C40 C39 0.3(5) no
C41 N20 C40 C39 177.7(4) no
C38 N20 C41 C42 -44.6(5) no
C40 N20 C41 C42 138.3(4) no
Ni4 N21 N22 Ni3 7.7(4) no
Ni4 N21 N22 C44 -169.9(3) no
C42 N21 N22 Ni3 177.0(3) no
C42 N21 N22 C44 -0.6(4) no
Ni4 N21 C42 C41 -8.3(5) no
Ni4 N21 C42 C43 169.8(3) no
N22 N21 C42 C41 -177.4(3) no
N22 N21 C42 C43 0.8(4) no
Ni3 N22 C44 C43 -177.5(3) no
Ni3 N22 C44 C45 1.0(5) no
N21 N22 C44 C43 0.2(4) no
N21 N22 C44 C45 178.7(3) no
C46 N23 C45 C44 46.0(5) no
C47 N23 C45 C44 -141.0(4) no
C45 N23 C46 Ni3 -5.6(6) no
C45 N23 C46 N24 173.9(3) no
C47 N23 C46 Ni3 -179.6(3) no
C47 N23 C46 N24 -0.2(4) no
C45 N23 C47 C48 -173.8(4) no
C46 N23 C47 C48 -0.1(5) no
C46 N24 C25 N13 39.3(5) no
C48 N24 C25 N13 -139.6(4) no
C25 N24 C46 Ni3 0.8(6) no
C25 N24 C46 N23 -178.6(3) no
C48 N24 C46 Ni3 179.8(3) no
C48 N24 C46 N23 0.4(4) no
C25 N24 C48 C47 178.5(4) no
C46 N24 C48 C47 -0.5(5) no
N13 C27 C28 N14 -0.7(4) no
N14 C29 C30 N15 50.5(5) no
N14 C29 C30 C31 -126.1(4) no
N15 C30 C31 C32 -0.1(4) no
C29 C30 C31 C32 176.8(4) no
C30 C31 C32 N16 0.4(4) no
C30 C31 C32 C33 -178.7(4) no
N16 C32 C33 N17 -40.0(5) no
C31 C32 C33 N17 139.0(4) no
N17 C35 C36 N18 0.3(5) no
N19 C39 C40 N20 -0.2(5) no
N20 C41 C42 N21 47.6(5) no
N20 C41 C42 C43 -130.2(4) no
N21 C42 C43 C44 -0.6(4) no
C41 C42 C43 C44 177.3(4) no
C42 C43 C44 N22 0.2(4) no
C42 C43 C44 C45 -178.1(4) no
N22 C44 C45 N23 -42.9(5) no
C43 C44 C45 N23 135.2(4) no
N23 C47 C48 N24 0.3(5) no
C50 N25 C49 O1 0.8(8) no
C51 N25 C49 O1 -175.8(5) no
C53 N26 C52 O2 -2.7(7) no
C54 N26 C52 O2 -170.4(5) no
